data_4318688
loop_
_publ_author_name
'Srinivasan Natarajan'

_publ_section_title
;
 Hydro/Solvothermal Synthesis and Structures of New Zinc Phosphates of
 Varying Dimensionality
;
_journal_name_full 'Inorganic Chemistry'
_journal_page_first 5530
_journal_page_last 5537
_journal_paper_doi 10.1021/ic0203872
_journal_volume 41
_journal_year 2002
_chemical_formula_sum 'C5 H19 N2 O13 P3 Zn2'
_chemical_formula_weight 538.87
_chemical_name_systematic
;
  ?
;
_space_group_IT_number 4
_symmetry_cell_setting monoclinic
_symmetry_space_group_name_Hall 'P 2yb'
_symmetry_space_group_name_H-M 'P 1 21 1'
_atom_sites_solution_hydrogens geom
_atom_sites_solution_primary direct
_atom_sites_solution_secondary difmap
_audit_creation_method SHELXL-97
_cell_angle_alpha 90.00
_cell_angle_beta 109.6510(10)
_cell_angle_gamma 90.00
_cell_formula_units_Z 2
_cell_length_a 8.0310(2)
_cell_length_b 10.2475(3)
_cell_length_c 10.570
_cell_measurement_temperature 293(2)
_cell_volume 819.22(3)
_computing_cell_refinement 'Siemens XSCANS'
_computing_data_collection 'Siemens XSCANS'
_computing_data_reduction 'Siemens SHELXTL'
_computing_molecular_graphics 'Siemens SHELXTL'
_computing_publication_material 'Siemens SHELXTL'
_computing_structure_refinement 'SHELXL-97 (Sheldrick, 1997)'
_computing_structure_solution 'SHELXS-97 (Sheldrick, 1990)'
_diffrn_ambient_temperature 293(2)
_diffrn_measurement_method '\w scans'
_diffrn_radiation_monochromator graphite
_diffrn_radiation_source 'fine-focus sealed tube'
_diffrn_radiation_type MoK\a
_diffrn_radiation_wavelength 0.71073
_diffrn_reflns_av_R_equivalents 0.0313
_diffrn_reflns_av_sigmaI/netI 0.0650
_diffrn_reflns_limit_h_max 8
_diffrn_reflns_limit_h_min -5
_diffrn_reflns_limit_k_max 11
_diffrn_reflns_limit_k_min -10
_diffrn_reflns_limit_l_max 9
_diffrn_reflns_limit_l_min -11
_diffrn_reflns_number 3465
_diffrn_reflns_theta_max 23.17
_diffrn_reflns_theta_min 2.05
_exptl_absorpt_coefficient_mu 3.291
_exptl_absorpt_correction_T_max 1.000000
_exptl_absorpt_correction_T_min 0.662600
_exptl_absorpt_correction_type SADABS
_exptl_crystal_colour colorless
_exptl_crystal_density_diffrn 2.185
_exptl_crystal_density_method 'not measured'
_exptl_crystal_description 'Thick Hexagons'
_exptl_crystal_F_000 544
_exptl_crystal_size_max 0.24
_exptl_crystal_size_mid 0.24
_exptl_crystal_size_min 0.16
_refine_ls_abs_structure_details 'Flack H D (1983), Acta Cryst. A39, 876-881'
_refine_ls_abs_structure_Flack 0.017(13)
_refine_ls_extinction_method none
_refine_ls_goodness_of_fit_ref 0.930
_refine_ls_hydrogen_treatment mixed
_refine_ls_matrix_type full
_refine_ls_number_parameters 234
_refine_ls_number_reflns 2248
_refine_ls_number_restraints 3
_refine_ls_restrained_S_all 0.930
_refine_ls_R_factor_all 0.0301
_refine_ls_R_factor_gt 0.0274
_refine_ls_shift/su_max 0.000
_refine_ls_shift/su_mean 0.000
_refine_ls_structure_factor_coef Fsqd
_refine_ls_weighting_details 'calc w=1/[\s^2^(Fo^2^)+(0.0000P)^2^+0.0000P] where P=(Fo^2^+2Fc^2^)/3'
_refine_ls_weighting_scheme calc
_refine_ls_wR_factor_gt 0.0605
_refine_ls_wR_factor_ref 0.0617
_reflns_number_gt 2117
_reflns_number_total 2248
_reflns_threshold_expression >2sigma(I)
_cod_data_source_file ic0203872_3.cif
_cod_data_source_block sad
_cod_depositor_comments
;
The following automatic conversions were performed:

'_symmetry_cell_setting' value 'Monoclinic' changed to 'monoclinic'
according to the built-in table from CIF Core dictionary named
'cif_core.dic' version 2.4.1 from 2010-06-29.

Automatic conversion script
Id: cif_fix_values 1646 2011-03-28 12:23:43Z adriana 
;
_cod_original_cell_volume 819.24(3)
_cod_database_code 4318688

loop_
_symmetry_equiv_pos_as_xyz
'x, y, z'
'-x, y+1/2, -z'

loop_
_atom_site_label
_atom_site_type_symbol
_atom_site_fract_x
_atom_site_fract_y
_atom_site_fract_z
_atom_site_U_iso_or_equiv
_atom_site_adp_type
_atom_site_occupancy
_atom_site_symmetry_multiplicity
_atom_site_calc_flag
_atom_site_refinement_flags
_atom_site_disorder_assembly
_atom_site_disorder_group
Zn1 Zn 0.42631(8) 0.56906(6) 0.35794(6) 0.01452(17) Uani 1 1 d . . .
Zn2 Zn 0.64229(8) 0.35121(5) 0.14409(6) 0.01341(17) Uani 1 1 d . . .
P1 P 0.50125(19) 0.63575(14) 0.08743(14) 0.0133(3) Uani 1 1 d . . .
P2 P 1.0273(2) 0.48090(14) 0.29948(15) 0.0166(4) Uani 1 1 d . . .
P3 P 0.35646(19) 0.80039(14) 0.55807(14) 0.0136(3) Uani 1 1 d . . .
O1 O 0.6007(5) 0.4426(4) 0.4662(4) 0.0209(10) Uani 1 1 d . . .
O2 O 0.1984(6) 0.4924(4) 0.2692(4) 0.0281(11) Uani 1 1 d . . .
O3 O 0.5029(5) 0.6677(3) 0.2286(4) 0.0217(10) Uani 1 1 d . . .
O4 O 0.4427(5) 0.7039(4) 0.4907(4) 0.0212(10) Uani 1 1 d . . .
O5 O 0.5877(6) 0.2689(4) 0.2910(4) 0.0220(10) Uani 1 1 d . . .
O6 O 0.4838(5) 0.4910(4) 0.0572(4) 0.0206(10) Uani 1 1 d . . .
O7 O 0.8863(5) 0.4104(4) 0.1886(4) 0.0216(10) Uani 1 1 d . . .
O8 O 0.6443(5) 0.2074(4) 0.0210(4) 0.0163(9) Uani 1 1 d . . .
O9 O 0.6799(5) 0.6922(4) 0.0766(4) 0.0207(9) Uani 1 1 d . . .
H40 H 0.7641 0.6546 0.1307 0.031 Uiso 1 1 calc R . .
O10 O 1.0576(5) 0.4174(4) 0.4356(4) 0.0293(11) Uani 1 1 d . . .
O11 O 0.9506(6) 0.6233(4) 0.3020(4) 0.0328(11) Uani 1 1 d . . .
H30 H 1.0219 0.6666 0.3609 0.049 Uiso 1 1 calc R . .
O12 O 0.1503(5) 0.7835(4) 0.4919(4) 0.0218(10) Uani 1 1 d . . .
H20 H 0.1001 0.8348 0.5265 0.033 Uiso 1 1 calc R . .
O100 O 0.6875(7) 0.9033(5) 0.3219(5) 0.0381(12) Uani 1 1 d D . .
N1 N 0.3163(6) 1.0616(5) 0.2693(4) 0.0219(11) Uani 1 1 d . . .
H1 H 0.4112 1.1087 0.2701 0.026 Uiso 1 1 calc R . .
H2 H 0.3463 1.0163 0.3467 0.026 Uiso 1 1 calc R . .
C1 C 0.2742(8) 0.9669(6) 0.1553(6) 0.0264(16) Uani 1 1 d . . .
H3 H 0.3766 0.9117 0.1674 0.032 Uiso 1 1 calc R . .
H4 H 0.2529 1.0153 0.0724 0.032 Uiso 1 1 calc R . .
C2 C 0.1157(7) 0.8805(5) 0.1405(6) 0.0239(15) Uani 1 1 d . . .
H5 H 0.1196 0.8067 0.0842 0.029 Uiso 1 1 calc R . .
H6 H 0.1248 0.8468 0.2283 0.029 Uiso 1 1 calc R . .
C3 C -0.0603(8) 0.9474(6) 0.0812(6) 0.0278(15) Uani 1 1 d . . .
H7 H -0.1493 0.8819 0.0403 0.033 Uiso 1 1 calc R . .
H8 H -0.0544 1.0056 0.0104 0.033 Uiso 1 1 calc R . .
N2 N -0.1191(6) 1.0252(4) 0.1806(4) 0.0210(12) Uani 1 1 d . . .
H9 H -0.1913 1.0891 0.1348 0.025 Uiso 1 1 calc R . .
H10 H -0.1841 0.9721 0.2133 0.025 Uiso 1 1 calc R . .
C4 C 0.0184(7) 1.0861(6) 0.2963(5) 0.0259(15) Uani 1 1 d . . .
H11 H 0.0685 1.0190 0.3630 0.031 Uiso 1 1 calc R . .
H12 H -0.0384 1.1495 0.3364 0.031 Uiso 1 1 calc R . .
C5 C 0.1696(8) 1.1539(5) 0.2655(6) 0.0256(15) Uani 1 1 d . . .
H13 H 0.1242 1.1936 0.1772 0.031 Uiso 1 1 calc R . .
H14 H 0.2164 1.2230 0.3305 0.031 Uiso 1 1 calc R . .
H102 H 0.761(9) 0.924(7) 0.415(3) 0.07(3) Uiso 1 1 d D . .
H101 H 0.642(9) 0.813(3) 0.303(7) 0.06(3) Uiso 1 1 d D . .

loop_
_atom_site_aniso_label
_atom_site_aniso_U_11
_atom_site_aniso_U_22
_atom_site_aniso_U_33
_atom_site_aniso_U_23
_atom_site_aniso_U_13
_atom_site_aniso_U_12
Zn1 0.0164(4) 0.0168(3) 0.0098(3) -0.0013(3) 0.0038(3) -0.0009(3)
Zn2 0.0173(4) 0.0134(3) 0.0084(3) -0.0005(3) 0.0029(2) -0.0001(3)
P1 0.0161(8) 0.0146(8) 0.0080(8) 0.0022(6) 0.0023(6) 0.0010(7)
P2 0.0148(8) 0.0190(8) 0.0139(8) -0.0029(7) 0.0021(6) -0.0030(7)
P3 0.0175(8) 0.0154(8) 0.0075(8) -0.0016(6) 0.0036(6) -0.0006(7)
O1 0.024(2) 0.016(2) 0.017(2) -0.0034(18) -0.0013(18) 0.0043(19)
O2 0.023(2) 0.042(3) 0.021(2) -0.014(2) 0.0093(18) -0.014(2)
O3 0.037(3) 0.021(2) 0.008(2) -0.0004(18) 0.0088(18) -0.005(2)
O4 0.030(3) 0.019(2) 0.015(2) -0.0071(19) 0.0081(19) 0.005(2)
O5 0.039(2) 0.021(2) 0.007(2) 0.0000(18) 0.0080(19) -0.008(2)
O6 0.022(2) 0.014(2) 0.023(2) 0.0015(19) 0.0026(18) 0.0013(18)
O7 0.019(2) 0.025(2) 0.019(2) -0.0056(19) 0.0040(18) -0.0091(19)
O8 0.020(2) 0.016(2) 0.011(2) -0.0041(17) 0.0028(17) -0.0032(18)
O9 0.016(2) 0.024(2) 0.020(2) 0.0054(19) 0.0031(17) 0.0047(19)
O10 0.028(2) 0.041(3) 0.015(2) 0.012(2) 0.0020(18) -0.010(2)
O11 0.030(3) 0.021(2) 0.035(3) -0.012(2) -0.004(2) 0.004(2)
O12 0.026(2) 0.021(2) 0.018(2) -0.0095(19) 0.0071(18) -0.004(2)
O100 0.044(3) 0.045(3) 0.017(3) 0.001(2) -0.001(2) -0.014(3)
N1 0.017(3) 0.028(3) 0.017(3) 0.000(3) 0.001(2) 0.000(3)
C1 0.024(4) 0.033(4) 0.022(4) -0.009(3) 0.008(3) 0.003(3)
C2 0.028(4) 0.023(4) 0.022(3) -0.007(3) 0.010(3) 0.003(3)
C3 0.027(4) 0.033(4) 0.018(3) -0.007(3) 0.001(3) -0.006(3)
N2 0.017(3) 0.023(3) 0.020(3) 0.007(2) 0.003(2) 0.006(2)
C4 0.031(4) 0.031(4) 0.016(3) -0.009(3) 0.008(3) 0.002(3)
C5 0.027(4) 0.018(3) 0.026(4) 0.001(3) 0.001(3) -0.001(3)

loop_
_atom_type_symbol
_atom_type_description
_atom_type_scat_dispersion_real
_atom_type_scat_dispersion_imag
_atom_type_scat_source
C C 0.0033 0.0016 'International Tables Vol C Tables 4.2.6.8 and 6.1.1.4'
H H 0.0000 0.0000 'International Tables Vol C Tables 4.2.6.8 and 6.1.1.4'
N N 0.0061 0.0033 'International Tables Vol C Tables 4.2.6.8 and 6.1.1.4'
O O 0.0106 0.0060 'International Tables Vol C Tables 4.2.6.8 and 6.1.1.4'
P P 0.1023 0.0942 'International Tables Vol C Tables 4.2.6.8 and 6.1.1.4'
Zn Zn 0.2839 1.4301 'International Tables Vol C Tables 4.2.6.8 and 6.1.1.4'

loop_
_geom_angle_atom_site_label_1
_geom_angle_atom_site_label_2
_geom_angle_atom_site_label_3
_geom_angle
_geom_angle_site_symmetry_1
_geom_angle_site_symmetry_3
_geom_angle_publ_flag
O2 Zn1 O4 117.76(17) . . ?
O2 Zn1 O3 109.95(17) . . ?
O4 Zn1 O3 100.17(16) . . ?
O2 Zn1 O1 112.93(17) . . ?
O4 Zn1 O1 100.73(16) . . ?
O3 Zn1 O1 114.63(16) . . ?
O6 Zn2 O5 114.36(18) . . ?
O6 Zn2 O7 109.37(17) . . ?
O5 Zn2 O7 114.87(17) . . ?
O6 Zn2 O8 113.03(16) . . ?
O5 Zn2 O8 104.91(16) . . ?
O7 Zn2 O8 99.29(16) . . ?
O6 P1 O8 108.7(2) . 2_655 ?
O6 P1 O3 112.8(2) . . ?
O8 P1 O3 112.7(2) 2_655 . ?
O6 P1 O9 111.3(2) . . ?
O8 P1 O9 104.7(2) 2_655 . ?
O3 P1 O9 106.4(2) . . ?
O7 P2 O2 111.7(2) . 1_655 ?
O7 P2 O10 111.6(2) . . ?
O2 P2 O10 111.4(2) 1_655 . ?
O7 P2 O11 105.0(2) . . ?
O2 P2 O11 108.4(3) 1_655 . ?
O10 P2 O11 108.5(2) . . ?
O4 P3 O1 112.1(2) . 2_656 ?
O4 P3 O5 109.3(2) . 2_656 ?
O1 P3 O5 111.6(2) 2_656 2_656 ?
O4 P3 O12 107.3(2) . . ?
O1 P3 O12 106.9(2) 2_656 . ?
O5 P3 O12 109.5(2) 2_656 . ?
P3 O1 Zn1 133.0(2) 2_646 . ?
P2 O2 Zn1 135.3(3) 1_455 . ?
P1 O3 Zn1 132.2(2) . . ?
P3 O4 Zn1 150.8(3) . . ?
P3 O5 Zn2 132.2(2) 2_646 . ?
P1 O6 Zn2 128.8(2) . . ?
P2 O7 Zn2 139.9(3) . . ?
P1 O8 Zn2 133.1(2) 2_645 . ?
P1 O9 H40 109.5 . . ?
P2 O11 H30 109.5 . . ?
P3 O12 H20 109.5 . . ?
H102 O100 H101 117(6) . . ?
C1 N1 C5 115.2(4) . . ?
C1 N1 H1 108.5 . . ?
C5 N1 H1 108.5 . . ?
C1 N1 H2 108.5 . . ?
C5 N1 H2 108.5 . . ?
H1 N1 H2 107.5 . . ?
N1 C1 C2 114.6(5) . . ?
N1 C1 H3 108.6 . . ?
C2 C1 H3 108.6 . . ?
N1 C1 H4 108.6 . . ?
C2 C1 H4 108.6 . . ?
H3 C1 H4 107.6 . . ?
C3 C2 C1 114.6(5) . . ?
C3 C2 H5 108.6 . . ?
C1 C2 H5 108.6 . . ?
C3 C2 H6 108.6 . . ?
C1 C2 H6 108.6 . . ?
H5 C2 H6 107.6 . . ?
C2 C3 N2 114.7(5) . . ?
C2 C3 H7 108.6 . . ?
N2 C3 H7 108.6 . . ?
C4 N2 C3 118.3(4) . . ?
C4 N2 H9 107.7 . . ?
C3 N2 H10 107.7 . . ?
N2 C4 H11 108.2 . . ?
C5 C4 H11 108.2 . . ?
C4 C5 H13 109.1 . . ?
N1 C5 H14 109.1 . . ?
C4 C5 H14 109.1 . . ?

loop_
_geom_bond_atom_site_label_1
_geom_bond_atom_site_label_2
_geom_bond_distance
_geom_bond_site_symmetry_2
_geom_bond_publ_flag
Zn1 O2 1.922(4) . ?
Zn1 O4 1.942(4) . ?
Zn1 O3 1.958(4) . ?
Zn1 O1 1.968(4) . ?
Zn2 O6 1.931(4) . ?
Zn2 O5 1.942(4) . ?
Zn2 O7 1.952(4) . ?
Zn2 O8 1.969(4) . ?
P1 O6 1.514(4) . ?
P1 O8 1.523(4) 2_655 ?
P1 O3 1.523(4) . ?
P1 O9 1.586(4) . ?
P2 O7 1.511(4) . ?
P2 O2 1.517(5) 1_655 ?
P2 O10 1.523(4) . ?
P2 O11 1.588(4) . ?
P3 O4 1.515(4) . ?
P3 O1 1.539(4) 2_656 ?
P3 O5 1.539(4) 2_656 ?
P3 O12 1.575(4) . ?
O1 P3 1.539(4) 2_646 ?
O2 P2 1.517(5) 1_455 ?
O5 P3 1.539(4) 2_646 ?
O8 P1 1.523(4) 2_645 ?
O9 H40 0.8200 . ?
O11 H30 0.8200 . ?
O12 H20 0.8200 . ?
O100 H102 0.987(11) . ?
O100 H101 0.991(10) . ?
N1 C1 1.495(7) . ?
N1 C5 1.501(7) . ?
N1 H1 0.9000 . ?
N1 H2 0.9000 . ?
C1 C2 1.515(8) . ?
C1 H3 0.9700 . ?
C1 H4 0.9700 . ?
C2 C3 1.505(8) . ?
C2 H5 0.9700 . ?
C2 H6 0.9700 . ?
C3 N2 1.516(7) . ?
C3 H7 0.9700 . ?
C3 H8 0.9700 . ?
N2 C4 1.482(7) . ?
N2 H9 0.9000 . ?
N2 H10 0.9000 . ?
C4 C5 1.526(8) . ?
C4 H11 0.9700 . ?
C4 H12 0.9700 . ?
C5 H13 0.9700 . ?
C5 H14 0.9700 . ?
